data_1566997
loop_
_publ_author_name
'Li, Zi-Qi'
'He, Wen-Ji'
'Ni, Hui-Qi'
'Engle, Keary M.'

_publ_section_title
;
 Directed, nickel-catalyzed 1,2-alkylsulfenylation of alkenyl carbonyl
 compounds.
;
_journal_issue 22
_journal_name_full 'Chemical science'
_journal_page_first 6567
_journal_page_last 6572
_journal_paper_doi 10.1039/d2sc01563c
_journal_volume 13
_journal_year 2022
_chemical_absolute_configuration ad
_chemical_formula_moiety 'C23 H26 N2 O S'
_chemical_formula_sum 'C23 H26 N2 O S'
_chemical_formula_weight 378.52
_space_group_crystal_system monoclinic
_space_group_IT_number 7
_space_group_name_Hall 'P -2yac'
_space_group_name_H-M_alt 'P 1 n 1'
_atom_sites_solution_hydrogens geom
_atom_sites_solution_primary dual
_audit_creation_date 2022-02-25
_audit_creation_method
;
Olex2 1.5
(compiled 2021.12.09 svn.r5202d8cf for OlexSys, GUI svn.r6439)
;
_audit_update_record
;
2022-02-25 deposited with the CCDC.	2022-05-02 downloaded from the CCDC.
;
_cell_angle_alpha 90
_cell_angle_beta 98.727(5)
_cell_angle_gamma 90
_cell_formula_units_Z 4
_cell_length_a 7.7413(14)
_cell_length_b 10.5757(19)
_cell_length_c 25.507(5)
_cell_measurement_reflns_used 9950
_cell_measurement_temperature 100(2)
_cell_measurement_theta_max 25.988
_cell_measurement_theta_min 2.514
_cell_volume 2064.1(7)
_computing_cell_refinement 'SAINT V8.40B (?, 2016)'
_computing_data_collection 'APEX2 v2014.9-0 (Bruker, 2014)'
_computing_data_reduction 'SAINT V8.40B (?, 2016)'
_computing_molecular_graphics 'Olex2 1.5 (Dolomanov et al., 2009)'
_computing_publication_material 'Olex2 1.5 (Dolomanov et al., 2009)'
_computing_structure_refinement 'XL  (Sheldrick, 2008)'
_computing_structure_solution 'SHELXT  (Sheldrick, 2015)'
_diffrn_ambient_temperature 100.15
_diffrn_detector_area_resol_mean 7.9
_diffrn_detector_type 'CCD Area Detector'
_diffrn_measured_fraction_theta_full 1.000
_diffrn_measured_fraction_theta_max 0.997
_diffrn_measurement_device 'Kappa Four-Circle Diffractometer'
_diffrn_measurement_device_type 'Bruker APEX-II CCD'
_diffrn_measurement_method '\f and \w scans'
_diffrn_radiation_type MoK\a
_diffrn_radiation_wavelength 0.71073
_diffrn_reflns_av_R_equivalents 0.0445
_diffrn_reflns_av_unetI/netI 0.0566
_diffrn_reflns_Laue_measured_fraction_full 1.000
_diffrn_reflns_Laue_measured_fraction_max 0.997
_diffrn_reflns_limit_h_max 9
_diffrn_reflns_limit_h_min -9
_diffrn_reflns_limit_k_max 13
_diffrn_reflns_limit_k_min -13
_diffrn_reflns_limit_l_max 31
_diffrn_reflns_limit_l_min -31
_diffrn_reflns_number 19359
_diffrn_reflns_point_group_measured_fraction_full 0.964
_diffrn_reflns_point_group_measured_fraction_max 0.955
_diffrn_reflns_theta_full 25.242
_diffrn_reflns_theta_max 26.066
_diffrn_reflns_theta_min 1.615
_diffrn_source_current 50.0
_diffrn_source_power 2.5
_diffrn_source_voltage 50.0
_diffrn_standards_number 0
_exptl_absorpt_coefficient_mu 0.171
_exptl_absorpt_correction_T_max 0.7453
_exptl_absorpt_correction_T_min 0.5793
_exptl_absorpt_correction_type multi-scan
_exptl_absorpt_process_details
;
SADABS-2016/2 (Bruker,2016/2) was used for absorption correction.
wR2(int) was 0.1174 before and 0.0696 after correction.
The Ratio of minimum to maximum transmission is 0.7773.
The \l/2 correction factor is Not present.
;
_exptl_crystal_colour 'clear colourless'
_exptl_crystal_colour_lustre clear
_exptl_crystal_colour_primary colourless
_exptl_crystal_density_diffrn 1.218
_exptl_crystal_description block
_exptl_crystal_F_000 808
_exptl_crystal_size_max 0.21
_exptl_crystal_size_mid 0.18
_exptl_crystal_size_min 0.17
_refine_diff_density_max 1.357
_refine_diff_density_min -0.293
_refine_diff_density_rms 0.082
_refine_ls_abs_structure_details
;
 Flack x determined using 3468 quotients [(I+)-(I-)]/[(I+)+(I-)]
 (Parsons, Flack and Wagner, Acta Cryst. B69 (2013) 249-259).
;
_refine_ls_abs_structure_Flack -0.03(4)
_refine_ls_extinction_method none
_refine_ls_goodness_of_fit_ref 1.072
_refine_ls_hydrogen_treatment constr
_refine_ls_matrix_type full
_refine_ls_number_parameters 494
_refine_ls_number_reflns 8011
_refine_ls_number_restraints 2
_refine_ls_restrained_S_all 1.072
_refine_ls_R_factor_all 0.0541
_refine_ls_R_factor_gt 0.0529
_refine_ls_shift/su_max 0.000
_refine_ls_shift/su_mean 0.000
_refine_ls_structure_factor_coef Fsqd
_refine_ls_weighting_details 'w=1/[\s^2^(Fo^2^)+(0.0904P)^2^+0.0712P] where P=(Fo^2^+2Fc^2^)/3'
_refine_ls_weighting_scheme calc
_refine_ls_wR_factor_gt 0.1285
_refine_ls_wR_factor_ref 0.1298
_reflns_Friedel_coverage 0.914
_reflns_Friedel_fraction_full 0.928
_reflns_Friedel_fraction_max 0.913
_reflns_number_gt 7811
_reflns_number_total 8011
_reflns_threshold_expression 'I > 2\s(I)'
_cod_data_source_file d2sc01563c3.cif
_cod_data_source_block pn
_cod_depositor_comments 'Adding full bibliography for 1566996--1566997.cif.'
_cod_database_code 1566997
_shelx_shelxl_version_number 2018/3
_shelx_space_group_comment
;
The symmetry employed for this shelxl refinement is uniquely defined
by the following loop, which should always be used as a source of
symmetry information in preference to the above space-group names.
They are only intended as comments.
;
_shelx_estimated_absorpt_t_max 0.971
_shelx_estimated_absorpt_t_min 0.965
_olex2_refinement_description
;
1. Twinned data refinement
 Scales: 0.516(2)
 0.484(2)
2. Fixed Uiso
 At 1.2 times of:
  All C(H) groups, All C(H,H) groups, All N(H) groups
 At 1.5 times of:
  All C(H,H,H) groups
3.a Ternary CH refined with riding coordinates:
 C9A(H9A), C8A(H8A), C8(H8), C9(H9)
3.b Secondary CH2 refined with riding coordinates:
 C11A(H11A,H11B), C13A(H13A,H13B), C13(H13C,H13D), C11(H11C,H11D)
3.c Aromatic/amide H refined with riding coordinates:
 N1A(H1A), C6A(H6A), C20A(H20A), C16A(H16A), C21A(H21A), C18A(H18A),
 C22A(H22A), C1A(H1AA), C17A(H17A), C5A(H5A), C2A(H2A), N1(H1), C6(H6),
 C22(H22), C16(H16), C2(H2), C1(H1B), C5(H5), C18(H18), C21(H21), C17(H17),
 C20(H20)
3.d Idealised Me refined as rotating group:
 C4A(H4AA,H4AB,H4AC), C10A(H10A,H10B,H10C), C12A(H12A,H12B,H12C), C4(H4A,H4B,
 H4C), C10(H10D,H10E,H10F), C12(H12D,H12E,H12F)
;
_olex2_submission_special_instructions 'No special instructions were received'

loop_
_space_group_symop_operation_xyz
'x, y, z'
'x+1/2, -y, z+1/2'

loop_
_atom_site_label
_atom_site_type_symbol
_atom_site_fract_x
_atom_site_fract_y
_atom_site_fract_z
_atom_site_U_iso_or_equiv
_atom_site_adp_type
_atom_site_occupancy
_atom_site_site_symmetry_order
_atom_site_calc_flag
_atom_site_refinement_flags_posn
_atom_site_refinement_flags_adp
_atom_site_refinement_flags_occupancy
_atom_site_disorder_assembly
_atom_site_disorder_group
S1A S 0.47894(16) 0.22784(13) 0.60914(5) 0.0204(3) Uani 1 1 d . . . . .
O1A O 0.6362(6) 0.2606(5) 0.74448(19) 0.0370(12) Uani 1 1 d . . . . .
N1A N 0.3533(6) 0.2154(4) 0.75122(17) 0.0193(10) Uani 1 1 d . . . . .
H1A H 0.245189 0.236482 0.738314 0.023 Uiso 1 1 calc R U . . .
N2A N 0.0712(6) 0.0771(4) 0.76052(17) 0.0176(10) Uani 1 1 d . . . . .
C9A C 0.4843(9) 0.4930(5) 0.6073(2) 0.0215(11) Uani 1 1 d . . . . .
H9A H 0.508941 0.569674 0.630228 0.026 Uiso 1 1 calc R U . . .
C6A C 0.6874(10) 0.1174(5) 0.5454(2) 0.0246(14) Uani 1 1 d . . . . .
H6A H 0.584271 0.117192 0.519918 0.029 Uiso 1 1 calc R U . . .
C19A C 0.2276(8) -0.0508(5) 0.8324(2) 0.0218(12) Uani 1 1 d . . . . .
C20A C 0.0746(10) -0.1201(5) 0.8329(2) 0.0258(13) Uani 1 1 d . . . . .
H20A H 0.075194 -0.189261 0.856708 0.031 Uiso 1 1 calc R U . . .
C16A C 0.5240(9) 0.0953(6) 0.8226(2) 0.0268(13) Uani 1 1 d . . . . .
H16A H 0.625914 0.142201 0.818732 0.032 Uiso 1 1 calc R U . . .
C14A C 0.4799(7) 0.2790(6) 0.7311(2) 0.0201(11) Uani 1 1 d . . . . .
C7A C 0.6833(7) 0.1745(5) 0.59466(19) 0.0155(10) Uani 1 1 d . . . . .
C23A C 0.2207(8) 0.0478(5) 0.7936(2) 0.0194(11) Uani 1 1 d . . . . .
C15A C 0.3718(7) 0.1201(5) 0.7901(2) 0.0159(11) Uani 1 1 d . . . . .
C21A C -0.0753(9) -0.0908(6) 0.8001(3) 0.0301(14) Uani 1 1 d . . . . .
H21A H -0.179609 -0.137416 0.801125 0.036 Uiso 1 1 calc R U . . .
C8A C 0.5231(8) 0.3791(5) 0.64430(19) 0.0166(11) Uani 1 1 d . . . . .
H8A H 0.649290 0.381505 0.660218 0.020 Uiso 1 1 calc R U . . .
C18A C 0.3881(10) -0.0733(6) 0.8661(2) 0.0294(15) Uani 1 1 d . . . . .
H18A H 0.395677 -0.139768 0.891364 0.035 Uiso 1 1 calc R U . . .
C11A C 0.2920(9) 0.5026(6) 0.5823(2) 0.0276(13) Uani 1 1 d . . . . .
H11A H 0.262302 0.428902 0.558772 0.033 Uiso 1 1 calc R U . . .
H11B H 0.218450 0.498329 0.610844 0.033 Uiso 1 1 calc R U . . .
C4A C 1.1496(8) -0.0016(6) 0.5549(3) 0.0274(14) Uani 1 1 d . . . . .
H4AA H 1.208497 0.056266 0.533307 0.041 Uiso 1 1 calc R U . . .
H4AB H 1.117193 -0.079185 0.534777 0.041 Uiso 1 1 calc R U . . .
H4AC H 1.228539 -0.022349 0.587501 0.041 Uiso 1 1 calc R U . . .
C22A C -0.0715(9) 0.0111(6) 0.7644(2) 0.0260(13) Uani 1 1 d . . . . .
H22A H -0.176713 0.033237 0.742022 0.031 Uiso 1 1 calc R U . . .
C13A C 0.4125(8) 0.3780(5) 0.6894(2) 0.0183(11) Uani 1 1 d . . . . .
H13A H 0.416496 0.462611 0.706146 0.022 Uiso 1 1 calc R U . . .
H13B H 0.289335 0.359265 0.674695 0.022 Uiso 1 1 calc R U . . .
C3A C 0.9907(8) 0.0596(5) 0.5684(2) 0.0210(12) Uani 1 1 d . . . . .
C1A C 0.8361(8) 0.1753(6) 0.6309(2) 0.0224(13) Uani 1 1 d . . . . .
H1AA H 0.837846 0.212612 0.664834 0.027 Uiso 1 1 calc R U . . .
C10A C 0.6112(10) 0.4995(7) 0.5662(3) 0.0334(16) Uani 1 1 d . . . . .
H10A H 0.597201 0.423623 0.543901 0.050 Uiso 1 1 calc R U . . .
H10B H 0.731667 0.504116 0.584669 0.050 Uiso 1 1 calc R U . . .
H10C H 0.585264 0.574690 0.543996 0.050 Uiso 1 1 calc R U . . .
C17A C 0.5330(10) 0.0001(7) 0.8626(3) 0.0401(18) Uani 1 1 d . . . . .
H17A H 0.638074 -0.012622 0.886546 0.048 Uiso 1 1 calc R U . . .
C5A C 0.8367(8) 0.0612(5) 0.5327(2) 0.0192(11) Uani 1 1 d . . . . .
H5A H 0.833811 0.023007 0.498899 0.023 Uiso 1 1 calc R U . . .
C12A C 0.2477(13) 0.6230(8) 0.5505(3) 0.045(2) Uani 1 1 d . . . . .
H12A H 0.302129 0.620335 0.518251 0.067 Uiso 1 1 calc R U . . .
H12B H 0.291910 0.696339 0.571947 0.067 Uiso 1 1 calc R U . . .
H12C H 0.120658 0.629953 0.540830 0.067 Uiso 1 1 calc R U . . .
C2A C 0.9877(8) 0.1208(6) 0.6172(2) 0.0227(13) Uani 1 1 d . . . . .
H2A H 1.092677 0.125235 0.641881 0.027 Uiso 1 1 calc R U . . .
S1 S 0.59855(18) 0.47246(13) 0.38858(6) 0.0226(3) Uani 1 1 d . . . A 1
O1 O 0.6070(9) 0.5504(7) 0.2472(2) 0.069(2) Uani 1 1 d . . . A 1
N2 N 0.0573(6) 0.3238(4) 0.24514(17) 0.0180(10) Uani 1 1 d . . . A 1
N1 N 0.3441(6) 0.4653(4) 0.25425(18) 0.0188(10) Uani 1 1 d . . . A 1
H1 H 0.254273 0.472501 0.271445 0.023 Uiso 1 1 calc R U . A 1
C6 C 0.8664(8) 0.3696(5) 0.4560(2) 0.0190(12) Uani 1 1 d . . . A 1
H6 H 0.786769 0.370622 0.480942 0.023 Uiso 1 1 calc R U . A 1
C8 C 0.6139(8) 0.6278(5) 0.3579(2) 0.0193(11) Uani 1 1 d . . . A 1
H8 H 0.722632 0.629200 0.341142 0.023 Uiso 1 1 calc R U . A 1
C22 C -0.0839(8) 0.2529(6) 0.2418(2) 0.0239(12) Uani 1 1 d . . . A 1
H22 H -0.166119 0.271448 0.264835 0.029 Uiso 1 1 calc R U . A 1
C15 C 0.3311(8) 0.3703(5) 0.2155(2) 0.0191(11) Uani 1 1 d . . . A 1
C23 C 0.1758(7) 0.2949(5) 0.2122(2) 0.0170(11) Uani 1 1 d . . . A 1
C16 C 0.4532(8) 0.3450(6) 0.1824(2) 0.0277(14) Uani 1 1 d . . . A 1
H16 H 0.556572 0.394358 0.184606 0.033 Uiso 1 1 calc R U . A 1
C13 C 0.4555(9) 0.6356(5) 0.3131(2) 0.0214(12) Uani 1 1 d . . . A 1
H13C H 0.347583 0.613601 0.327518 0.026 Uiso 1 1 calc R U . A 1
H13D H 0.443189 0.723343 0.299476 0.026 Uiso 1 1 calc R U . A 1
C3 C 1.1493(7) 0.3168(5) 0.4347(2) 0.0180(11) Uani 1 1 d . . . A 1
C9 C 0.6231(8) 0.7389(5) 0.3972(2) 0.0216(12) Uani 1 1 d . . . A 1
H9 H 0.630636 0.818162 0.376363 0.026 Uiso 1 1 calc R U . A 1
C2 C 1.1029(8) 0.3694(5) 0.3853(2) 0.0226(11) Uani 1 1 d . . . A 1
H2 H 1.185425 0.370802 0.361321 0.027 Uiso 1 1 calc R U . A 1
C7 C 0.8173(8) 0.4220(5) 0.4056(2) 0.0200(12) Uani 1 1 d . . . A 1
C11 C 0.4596(10) 0.7497(6) 0.4239(2) 0.0293(14) Uani 1 1 d . . . A 1
H11C H 0.355874 0.754895 0.396053 0.035 Uiso 1 1 calc R U . A 1
H11D H 0.448445 0.671833 0.444671 0.035 Uiso 1 1 calc R U . A 1
C1 C 0.9379(8) 0.4206(5) 0.3698(2) 0.0196(12) Uani 1 1 d . . . A 1
H1B H 0.906952 0.454468 0.335198 0.023 Uiso 1 1 calc R U . A 1
C5 C 1.0268(8) 0.3174(6) 0.4695(2) 0.0223(12) Uani 1 1 d . . . A 1
H5 H 1.056588 0.280233 0.503628 0.027 Uiso 1 1 calc R U . A 1
C18 C 0.2783(10) 0.1701(6) 0.1420(2) 0.0319(15) Uani 1 1 d . . . A 1
H18 H 0.263943 0.102125 0.117386 0.038 Uiso 1 1 calc R U . A 1
C21 C -0.1203(9) 0.1516(6) 0.2062(2) 0.0281(14) Uani 1 1 d . . . A 1
H21 H -0.226099 0.105182 0.204618 0.034 Uiso 1 1 calc R U . A 1
C19 C 0.1502(8) 0.1934(5) 0.1752(2) 0.0226(12) Uani 1 1 d . . . A 1
C17 C 0.4226(9) 0.2462(7) 0.1458(2) 0.0314(15) Uani 1 1 d . . . A 1
H17 H 0.505459 0.231213 0.122622 0.038 Uiso 1 1 calc R U . A 1
C4 C 1.3232(8) 0.2536(7) 0.4497(3) 0.0268(14) Uani 1 1 d . . . A 1
H4A H 1.344323 0.195722 0.421392 0.040 Uiso 1 1 calc R U . A 1
H4B H 1.323488 0.206023 0.482715 0.040 Uiso 1 1 calc R U . A 1
H4C H 1.415437 0.317875 0.454936 0.040 Uiso 1 1 calc R U . A 1
C14 C 0.4772(8) 0.5475(6) 0.2686(2) 0.0246(13) Uani 1 1 d . . . A 1
C20 C -0.0018(10) 0.1211(5) 0.1742(2) 0.0300(14) Uani 1 1 d . . . A 1
H20 H -0.021949 0.050581 0.151034 0.036 Uiso 1 1 calc R U . A 1
C10 C 0.7920(9) 0.7311(7) 0.4382(3) 0.0304(15) Uani 1 1 d . . . A 1
H10D H 0.814122 0.813131 0.455826 0.046 Uiso 1 1 calc R U . A 1
H10E H 0.890736 0.708917 0.420096 0.046 Uiso 1 1 calc R U . A 1
H10F H 0.778120 0.666263 0.464733 0.046 Uiso 1 1 calc R U . A 1
C12 C 0.4593(16) 0.8631(8) 0.4605(3) 0.053(2) Uani 1 1 d . . . A 1
H12D H 0.487402 0.939705 0.441847 0.079 Uiso 1 1 calc R U . A 1
H12E H 0.546781 0.850683 0.492087 0.079 Uiso 1 1 calc R U . A 1
H12F H 0.343417 0.872182 0.471092 0.079 Uiso 1 1 calc R U . A 1

loop_
_atom_site_aniso_label
_atom_site_aniso_U_11
_atom_site_aniso_U_22
_atom_site_aniso_U_33
_atom_site_aniso_U_23
_atom_site_aniso_U_13
_atom_site_aniso_U_12
S1A 0.0197(7) 0.0148(6) 0.0268(6) -0.0049(5) 0.0045(6) -0.0005(6)
O1A 0.021(2) 0.044(3) 0.043(2) 0.021(2) -0.003(2) -0.011(2)
N1A 0.022(2) 0.021(2) 0.0155(19) 0.0054(18) 0.0023(18) 0.007(2)
N2A 0.019(2) 0.016(2) 0.019(2) 0.0036(16) 0.0066(19) 0.0009(19)
C9A 0.039(3) 0.011(2) 0.016(2) -0.003(2) 0.011(2) -0.001(3)
C6A 0.037(4) 0.012(3) 0.022(2) 0.000(2) -0.004(3) 0.000(3)
C19A 0.025(3) 0.010(2) 0.032(3) 0.000(2) 0.009(2) 0.006(2)
C20A 0.042(4) 0.012(2) 0.026(3) 0.003(2) 0.015(3) 0.001(3)
C16A 0.028(4) 0.025(3) 0.028(3) 0.009(2) 0.005(3) 0.004(3)
C14A 0.021(3) 0.017(3) 0.021(2) 0.002(2) -0.002(2) -0.001(2)
C7A 0.013(3) 0.015(2) 0.019(2) 0.0052(18) 0.0028(19) 0.004(2)
C23A 0.027(3) 0.013(3) 0.019(2) -0.003(2) 0.003(2) 0.004(2)
C15A 0.017(3) 0.010(2) 0.022(2) 0.0015(19) 0.008(2) 0.006(2)
C21A 0.033(4) 0.021(3) 0.040(3) -0.002(3) 0.015(3) -0.011(3)
C8A 0.025(3) 0.011(2) 0.014(2) -0.0018(18) 0.003(2) 0.002(2)
C18A 0.044(4) 0.024(3) 0.021(3) 0.007(2) 0.009(3) 0.009(3)
C11A 0.038(3) 0.016(3) 0.029(3) 0.006(2) 0.006(3) 0.002(3)
C4A 0.024(3) 0.015(3) 0.042(4) 0.000(2) 0.002(3) -0.001(2)
C22A 0.031(4) 0.024(3) 0.025(3) -0.006(2) 0.010(3) 0.000(3)
C13A 0.021(3) 0.015(3) 0.020(3) 0.000(2) 0.007(2) -0.003(2)
C3A 0.022(3) 0.012(2) 0.029(3) 0.008(2) 0.003(2) -0.002(2)
C1A 0.026(3) 0.023(3) 0.017(2) 0.000(2) 0.001(2) -0.010(2)
C10A 0.041(4) 0.034(4) 0.026(3) 0.002(3) 0.010(3) -0.013(3)
C17A 0.039(4) 0.031(4) 0.057(4) 0.028(3) 0.028(3) 0.021(3)
C5A 0.023(3) 0.012(2) 0.022(3) -0.006(2) 0.002(2) 0.000(2)
C12A 0.054(5) 0.041(4) 0.040(4) 0.020(3) 0.012(4) 0.014(4)
C2A 0.020(3) 0.024(3) 0.021(3) 0.002(2) -0.005(2) -0.010(3)
S1 0.0188(7) 0.0115(6) 0.0386(7) 0.0051(6) 0.0082(6) -0.0016(6)
O1 0.066(4) 0.094(5) 0.059(3) -0.055(4) 0.047(3) -0.056(4)
N2 0.017(2) 0.017(2) 0.0188(19) 0.0029(17) -0.0010(19) -0.002(2)
N1 0.018(2) 0.020(2) 0.019(2) -0.0099(19) 0.0051(19) -0.009(2)
C6 0.023(3) 0.019(3) 0.016(2) 0.000(2) 0.009(2) -0.002(2)
C8 0.019(3) 0.014(3) 0.026(3) 0.001(2) 0.005(2) -0.001(2)
C22 0.025(3) 0.023(3) 0.024(3) 0.004(2) 0.005(2) -0.008(3)
C15 0.027(3) 0.014(2) 0.016(2) 0.000(2) 0.001(2) 0.001(2)
C23 0.023(3) 0.009(2) 0.018(2) 0.004(2) -0.003(2) 0.004(2)
C16 0.023(3) 0.035(3) 0.027(3) -0.011(3) 0.009(3) -0.004(3)
C13 0.035(4) 0.011(2) 0.016(2) 0.003(2) -0.003(2) -0.005(2)
C3 0.018(3) 0.015(3) 0.020(2) -0.0007(19) -0.002(2) -0.004(2)
C9 0.027(3) 0.012(2) 0.025(3) -0.005(2) 0.001(2) -0.003(2)
C2 0.022(3) 0.024(3) 0.023(2) 0.000(2) 0.006(2) -0.007(3)
C7 0.021(3) 0.012(3) 0.027(3) 0.001(2) 0.005(2) -0.001(2)
C11 0.044(4) 0.024(3) 0.022(3) -0.005(2) 0.011(3) 0.003(3)
C1 0.031(3) 0.015(2) 0.014(2) 0.0026(19) 0.007(2) 0.007(2)
C5 0.028(3) 0.025(3) 0.015(2) 0.000(2) 0.004(2) -0.007(3)
C18 0.040(4) 0.024(3) 0.030(3) -0.009(2) 0.001(3) 0.008(3)
C21 0.035(4) 0.020(3) 0.029(3) 0.006(2) 0.004(3) -0.015(3)
C19 0.026(3) 0.017(3) 0.021(3) -0.004(2) -0.005(2) 0.006(2)
C17 0.031(3) 0.048(4) 0.018(3) -0.004(3) 0.015(2) -0.001(3)
C4 0.020(3) 0.031(3) 0.029(3) 0.011(3) 0.004(2) 0.007(3)
C14 0.030(3) 0.021(3) 0.023(3) -0.007(2) 0.006(3) -0.013(3)
C20 0.045(4) 0.011(3) 0.031(3) -0.004(2) -0.003(3) -0.003(3)
C10 0.035(4) 0.020(3) 0.036(3) 0.000(3) 0.003(3) 0.003(3)
C12 0.091(7) 0.040(4) 0.033(3) -0.017(3) 0.027(4) -0.011(4)

loop_
_atom_type_symbol
_atom_type_description
_atom_type_scat_dispersion_real
_atom_type_scat_dispersion_imag
_atom_type_scat_source
C C 0.0033 0.0016 'International Tables Vol C Tables 4.2.6.8 and 6.1.1.4'
H H 0.0000 0.0000 'International Tables Vol C Tables 4.2.6.8 and 6.1.1.4'
N N 0.0061 0.0033 'International Tables Vol C Tables 4.2.6.8 and 6.1.1.4'
O O 0.0106 0.0060 'International Tables Vol C Tables 4.2.6.8 and 6.1.1.4'
S S 0.1246 0.1234 'International Tables Vol C Tables 4.2.6.8 and 6.1.1.4'

loop_
_geom_angle_atom_site_label_1
_geom_angle_atom_site_label_2
_geom_angle_atom_site_label_3
_geom_angle
_geom_angle_site_symmetry_1
_geom_angle_site_symmetry_3
_geom_angle_publ_flag
C7A S1A C8A 105.8(3) . . ?
C14A N1A H1A 115.8 . . ?
C14A N1A C15A 128.4(5) . . ?
C15A N1A H1A 115.8 . . ?
C22A N2A C23A 118.4(5) . . ?
C8A C9A H9A 106.1 . . ?
C8A C9A C11A 113.3(5) . . ?
C8A C9A C10A 111.6(5) . . ?
C11A C9A H9A 106.1 . . ?
C11A C9A C10A 113.1(5) . . ?
C10A C9A H9A 106.1 . . ?
C7A C6A H6A 119.0 . . ?
C5A C6A H6A 119.0 . . ?
C5A C6A C7A 122.0(6) . . ?
C20A C19A C23A 116.5(5) . . ?
C20A C19A C18A 124.9(5) . . ?
C18A C19A C23A 118.5(5) . . ?
C19A C20A H20A 119.3 . . ?
C21A C20A C19A 121.4(5) . . ?
C21A C20A H20A 119.3 . . ?
C15A C16A H16A 119.5 . . ?
C15A C16A C17A 121.1(6) . . ?
C17A C16A H16A 119.5 . . ?
O1A C14A N1A 124.0(5) . . ?
O1A C14A C13A 121.5(5) . . ?
N1A C14A C13A 114.5(5) . . ?
C6A C7A S1A 117.9(5) . . ?
C1A C7A S1A 123.9(4) . . ?
C1A C7A C6A 117.9(5) . . ?
N2A C23A C19A 122.2(5) . . ?
N2A C23A C15A 118.2(5) . . ?
C15A C23A C19A 119.6(5) . . ?
N1A C15A C23A 115.9(5) . . ?
C16A C15A N1A 123.7(5) . . ?
C16A C15A C23A 120.4(5) . . ?
C20A C21A H21A 120.9 . . ?
C20A C21A C22A 118.1(6) . . ?
C22A C21A H21A 120.9 . . ?
S1A C8A H8A 108.5 . . ?
C9A C8A S1A 112.3(3) . . ?
C9A C8A H8A 108.5 . . ?
C9A C8A C13A 112.8(5) . . ?
C13A C8A S1A 106.0(4) . . ?
C13A C8A H8A 108.5 . . ?
C19A C18A H18A 119.6 . . ?
C17A C18A C19A 120.8(6) . . ?
C17A C18A H18A 119.6 . . ?
C9A C11A H11A 108.8 . . ?
C9A C11A H11B 108.8 . . ?
H11A C11A H11B 107.7 . . ?
C12A C11A C9A 113.8(6) . . ?
C12A C11A H11A 108.8 . . ?
C12A C11A H11B 108.8 . . ?
H4AA C4A H4AB 109.5 . . ?
H4AA C4A H4AC 109.5 . . ?
H4AB C4A H4AC 109.5 . . ?
C3A C4A H4AA 109.5 . . ?
C3A C4A H4AB 109.5 . . ?
C3A C4A H4AC 109.5 . . ?
N2A C22A C21A 123.3(6) . . ?
N2A C22A H22A 118.4 . . ?
C21A C22A H22A 118.4 . . ?
C14A C13A C8A 110.9(5) . . ?
C14A C13A H13A 109.5 . . ?
C14A C13A H13B 109.5 . . ?
C8A C13A H13A 109.5 . . ?
C8A C13A H13B 109.5 . . ?
H13A C13A H13B 108.0 . . ?
C5A C3A C4A 121.0(5) . . ?
C5A C3A C2A 116.6(6) . . ?
C2A C3A C4A 122.4(5) . . ?
C7A C1A H1AA 120.1 . . ?
C7A C1A C2A 119.7(5) . . ?
C2A C1A H1AA 120.1 . . ?
C9A C10A H10A 109.5 . . ?
C9A C10A H10B 109.5 . . ?
C9A C10A H10C 109.5 . . ?
H10A C10A H10B 109.5 . . ?
H10A C10A H10C 109.5 . . ?
H10B C10A H10C 109.5 . . ?
C16A C17A H17A 120.3 . . ?
C18A C17A C16A 119.4(7) . . ?
C18A C17A H17A 120.3 . . ?
C6A C5A C3A 121.2(5) . . ?
C6A C5A H5A 119.4 . . ?
C3A C5A H5A 119.4 . . ?
C11A C12A H12A 109.5 . . ?
C11A C12A H12B 109.5 . . ?
C11A C12A H12C 109.5 . . ?
H12A C12A H12B 109.5 . . ?
H12A C12A H12C 109.5 . . ?
H12B C12A H12C 109.5 . . ?
C3A C2A H2A 118.8 . . ?
C1A C2A C3A 122.5(5) . . ?
C1A C2A H2A 118.8 . . ?
C7 S1 C8 104.7(3) . . ?
C22 N2 C23 117.4(5) . . ?
C15 N1 H1 115.8 . . ?
C14 N1 H1 115.8 . . ?
C14 N1 C15 128.4(5) . . ?
C7 C6 H6 119.8 . . ?
C5 C6 H6 119.8 . . ?
C5 C6 C7 120.4(5) . . ?
S1 C8 H8 108.0 . . ?
C13 C8 S1 105.5(4) . . ?
C13 C8 H8 108.0 . . ?
C9 C8 S1 113.9(4) . . ?
C9 C8 H8 108.0 . . ?
C9 C8 C13 113.2(5) . . ?
N2 C22 H22 118.0 . . ?
N2 C22 C21 124.0(6) . . ?
C21 C22 H22 118.0 . . ?
N1 C15 C23 114.2(5) . . ?
C16 C15 N1 125.8(5) . . ?
C16 C15 C23 120.0(5) . . ?
N2 C23 C15 118.3(5) . . ?
N2 C23 C19 122.5(5) . . ?
C19 C23 C15 119.3(5) . . ?
C15 C16 H16 120.3 . . ?
C15 C16 C17 119.3(6) . . ?
C17 C16 H16 120.3 . . ?
C8 C13 H13C 109.4 . . ?
C8 C13 H13D 109.4 . . ?
H13C C13 H13D 108.0 . . ?
C14 C13 C8 111.0(6) . . ?
C14 C13 H13C 109.4 . . ?
C14 C13 H13D 109.4 . . ?
C2 C3 C5 118.3(5) . . ?
C2 C3 C4 121.0(5) . . ?
C5 C3 C4 120.7(5) . . ?
C8 C9 H9 107.0 . . ?
C8 C9 C10 110.5(5) . . ?
C11 C9 C8 112.8(5) . . ?
C11 C9 H9 107.0 . . ?
C11 C9 C10 112.0(5) . . ?
C10 C9 H9 107.0 . . ?
C3 C2 H2 119.3 . . ?
C3 C2 C1 121.3(5) . . ?
C1 C2 H2 119.3 . . ?
C6 C7 S1 117.5(4) . . ?
C6 C7 C1 118.7(5) . . ?
C1 C7 S1 123.5(4) . . ?
C9 C11 H11C 108.7 . . ?
C9 C11 H11D 108.7 . . ?
H11C C11 H11D 107.6 . . ?
C12 C11 C9 114.3(7) . . ?
C12 C11 H11C 108.7 . . ?
C12 C11 H11D 108.7 . . ?
C2 C1 C7 119.6(5) . . ?
C2 C1 H1B 120.2 . . ?
C7 C1 H1B 120.2 . . ?
C6 C5 C3 121.7(5) . . ?
C6 C5 H5 119.2 . . ?
C3 C5 H5 119.2 . . ?
C19 C18 H18 120.3 . . ?
C17 C18 H18 120.3 . . ?
C17 C18 C19 119.5(5) . . ?
C22 C21 H21 120.6 . . ?
C20 C21 C22 118.8(6) . . ?
C20 C21 H21 120.6 . . ?
C18 C19 C23 119.2(5) . . ?
C20 C19 C23 117.1(5) . . ?
C20 C19 C18 123.8(5) . . ?
C16 C17 H17 118.6 . . ?
C18 C17 C16 122.8(6) . . ?
C18 C17 H17 118.6 . . ?
C3 C4 H4A 109.5 . . ?
C3 C4 H4B 109.5 . . ?
C3 C4 H4C 109.5 . . ?
H4A C4 H4B 109.5 . . ?
H4A C4 H4C 109.5 . . ?
H4B C4 H4C 109.5 . . ?
O1 C14 N1 122.8(5) . . ?
O1 C14 C13 121.4(6) . . ?
N1 C14 C13 115.9(5) . . ?
C21 C20 C19 120.2(5) . . ?
C21 C20 H20 119.9 . . ?
C19 C20 H20 119.9 . . ?
C9 C10 H10D 109.5 . . ?
C9 C10 H10E 109.5 . . ?
C9 C10 H10F 109.5 . . ?
H10D C10 H10E 109.5 . . ?
H10D C10 H10F 109.5 . . ?
H10E C10 H10F 109.5 . . ?
C11 C12 H12D 109.5 . . ?
C11 C12 H12E 109.5 . . ?
C11 C12 H12F 109.5 . . ?
H12D C12 H12E 109.5 . . ?
H12D C12 H12F 109.5 . . ?
H12E C12 H12F 109.5 . . ?

loop_
_geom_bond_atom_site_label_1
_geom_bond_atom_site_label_2
_geom_bond_distance
_geom_bond_site_symmetry_2
_geom_bond_publ_flag
S1A C7A 1.770(5) . ?
S1A C8A 1.840(5) . ?
O1A C14A 1.222(7) . ?
N1A H1A 0.8800 . ?
N1A C14A 1.352(7) . ?
N1A C15A 1.405(7) . ?
N2A C23A 1.360(8) . ?
N2A C22A 1.323(8) . ?
C9A H9A 1.0000 . ?
C9A C8A 1.531(7) . ?
C9A C11A 1.532(10) . ?
C9A C10A 1.543(9) . ?
C6A H6A 0.9500 . ?
C6A C7A 1.398(8) . ?
C6A C5A 1.381(9) . ?
C19A C20A 1.394(9) . ?
C19A C23A 1.432(8) . ?
C19A C18A 1.419(9) . ?
C20A H20A 0.9500 . ?
C20A C21A 1.360(10) . ?
C16A H16A 0.9500 . ?
C16A C15A 1.360(8) . ?
C16A C17A 1.426(8) . ?
C14A C13A 1.528(7) . ?
C7A C1A 1.387(8) . ?
C23A C15A 1.412(8) . ?
C21A H21A 0.9500 . ?
C21A C22A 1.414(9) . ?
C8A H8A 1.0000 . ?
C8A C13A 1.534(7) . ?
C18A H18A 0.9500 . ?
C18A C17A 1.378(10) . ?
C11A H11A 0.9900 . ?
C11A H11B 0.9900 . ?
C11A C12A 1.521(9) . ?
C4A H4AA 0.9800 . ?
C4A H4AB 0.9800 . ?
C4A H4AC 0.9800 . ?
C4A C3A 1.477(9) . ?
C22A H22A 0.9500 . ?
C13A H13A 0.9900 . ?
C13A H13B 0.9900 . ?
C3A C5A 1.386(8) . ?
C3A C2A 1.406(8) . ?
C1A H1AA 0.9500 . ?
C1A C2A 1.398(9) . ?
C10A H10A 0.9800 . ?
C10A H10B 0.9800 . ?
C10A H10C 0.9800 . ?
C17A H17A 0.9500 . ?
C5A H5A 0.9500 . ?
C12A H12A 0.9800 . ?
C12A H12B 0.9800 . ?
C12A H12C 0.9800 . ?
C2A H2A 0.9500 . ?
S1 C8 1.832(6) . ?
S1 C7 1.766(6) . ?
O1 C14 1.215(8) . ?
N2 C22 1.317(7) . ?
N2 C23 1.369(7) . ?
N1 H1 0.8800 . ?
N1 C15 1.401(7) . ?
N1 C14 1.355(7) . ?
C6 H6 0.9500 . ?
C6 C7 1.400(8) . ?
C6 C5 1.355(9) . ?
C8 H8 1.0000 . ?
C8 C13 1.546(8) . ?
C8 C9 1.540(7) . ?
C22 H22 0.9500 . ?
C22 C21 1.405(9) . ?
C15 C23 1.435(8) . ?
C15 C16 1.385(8) . ?
C23 C19 1.424(7) . ?
C16 H16 0.9500 . ?
C16 C17 1.398(9) . ?
C13 H13C 0.9900 . ?
C13 H13D 0.9900 . ?
C13 C14 1.497(8) . ?
C3 C2 1.373(8) . ?
C3 C5 1.395(8) . ?
C3 C4 1.500(8) . ?
C9 H9 1.0000 . ?
C9 C11 1.530(9) . ?
C9 C10 1.547(9) . ?
C2 H2 0.9500 . ?
C2 C1 1.389(9) . ?
C7 C1 1.400(8) . ?
C11 H11C 0.9900 . ?
C11 H11D 0.9900 . ?
C11 C12 1.519(9) . ?
C1 H1B 0.9500 . ?
C5 H5 0.9500 . ?
C18 H18 0.9500 . ?
C18 C19 1.419(9) . ?
C18 C17 1.368(10) . ?
C21 H21 0.9500 . ?
C21 C20 1.357(10) . ?
C19 C20 1.400(9) . ?
C17 H17 0.9500 . ?
C4 H4A 0.9800 . ?
C4 H4B 0.9800 . ?
C4 H4C 0.9800 . ?
C20 H20 0.9500 . ?
C10 H10D 0.9800 . ?
C10 H10E 0.9800 . ?
C10 H10F 0.9800 . ?
C12 H12D 0.9800 . ?
C12 H12E 0.9800 . ?
C12 H12F 0.9800 . ?

loop_
_geom_torsion_atom_site_label_1
_geom_torsion_atom_site_label_2
_geom_torsion_atom_site_label_3
_geom_torsion_atom_site_label_4
_geom_torsion
_geom_torsion_site_symmetry_1
_geom_torsion_site_symmetry_2
_geom_torsion_site_symmetry_3
_geom_torsion_site_symmetry_4
_geom_torsion_publ_flag
S1A C7A C1A C2A 174.3(4) . . . . ?
S1A C8A C13A C14A 68.0(5) . . . . ?
O1A C14A C13A C8A 39.2(8) . . . . ?
N1A C14A C13A C8A -140.8(5) . . . . ?
N2A C23A C15A N1A -1.2(7) . . . . ?
N2A C23A C15A C16A 179.3(5) . . . . ?
C9A C8A C13A C14A -168.7(5) . . . . ?
C6A C7A C1A C2A 0.5(8) . . . . ?
C19A C20A C21A C22A 1.2(9) . . . . ?
C19A C23A C15A N1A -179.5(5) . . . . ?
C19A C23A C15A C16A 1.0(8) . . . . ?
C19A C18A C17A C16A -3.4(10) . . . . ?
C20A C19A C23A N2A 3.1(8) . . . . ?
C20A C19A C23A C15A -178.7(5) . . . . ?
C20A C19A C18A C17A 179.8(6) . . . . ?
C20A C21A C22A N2A 1.6(9) . . . . ?
C14A N1A C15A C16A 15.4(9) . . . . ?
C14A N1A C15A C23A -164.0(5) . . . . ?
C7A S1A C8A C9A 97.5(5) . . . . ?
C7A S1A C8A C13A -138.9(4) . . . . ?
C7A C6A C5A C3A -0.3(9) . . . . ?
C7A C1A C2A C3A -2.7(9) . . . . ?
C23A N2A C22A C21A -1.9(9) . . . . ?
C23A C19A C20A C21A -3.3(8) . . . . ?
C23A C19A C18A C17A 1.7(9) . . . . ?
C15A N1A C14A O1A 0.5(10) . . . . ?
C15A N1A C14A C13A -179.5(5) . . . . ?
C15A C16A C17A C18A 4.0(10) . . . . ?
C8A S1A C7A C6A -140.7(4) . . . . ?
C8A S1A C7A C1A 45.6(5) . . . . ?
C8A C9A C11A C12A 173.5(5) . . . . ?
C18A C19A C20A C21A 178.5(6) . . . . ?
C18A C19A C23A N2A -178.6(5) . . . . ?
C18A C19A C23A C15A -0.4(8) . . . . ?
C11A C9A C8A S1A 62.5(6) . . . . ?
C11A C9A C8A C13A -57.2(6) . . . . ?
C4A C3A C5A C6A 179.5(5) . . . . ?
C4A C3A C2A C1A -177.9(5) . . . . ?
C22A N2A C23A C19A -0.5(8) . . . . ?
C22A N2A C23A C15A -178.8(5) . . . . ?
C10A C9A C8A S1A -66.6(6) . . . . ?
C10A C9A C8A C13A 173.7(5) . . . . ?
C10A C9A C11A C12A -58.2(7) . . . . ?
C17A C16A C15A N1A 177.8(6) . . . . ?
C17A C16A C15A C23A -2.8(9) . . . . ?
C5A C6A C7A S1A -173.1(4) . . . . ?
C5A C6A C7A C1A 1.0(8) . . . . ?
C5A C3A C2A C1A 3.2(8) . . . . ?
C2A C3A C5A C6A -1.7(8) . . . . ?
S1 C8 C13 C14 -69.9(5) . . . . ?
S1 C8 C9 C11 -62.3(6) . . . . ?
S1 C8 C9 C10 64.0(6) . . . . ?
S1 C7 C1 C2 -174.6(4) . . . . ?
N2 C22 C21 C20 2.1(9) . . . . ?
N2 C23 C19 C18 179.4(5) . . . . ?
N2 C23 C19 C20 -1.2(8) . . . . ?
N1 C15 C23 N2 1.5(7) . . . . ?
N1 C15 C23 C19 -178.5(5) . . . . ?
N1 C15 C16 C17 179.6(6) . . . . ?
C6 C7 C1 C2 -0.9(8) . . . . ?
C8 S1 C7 C6 134.8(5) . . . . ?
C8 S1 C7 C1 -51.5(6) . . . . ?
C8 C13 C14 O1 -53.7(9) . . . . ?
C8 C13 C14 N1 126.0(6) . . . . ?
C8 C9 C11 C12 -176.4(6) . . . . ?
C22 N2 C23 C15 -179.5(5) . . . . ?
C22 N2 C23 C19 0.5(8) . . . . ?
C22 C21 C20 C19 -2.8(9) . . . . ?
C15 N1 C14 O1 2.0(11) . . . . ?
C15 N1 C14 C13 -177.8(5) . . . . ?
C15 C23 C19 C18 -0.6(8) . . . . ?
C15 C23 C19 C20 178.8(5) . . . . ?
C15 C16 C17 C18 -1.8(10) . . . . ?
C23 N2 C22 C21 -0.9(8) . . . . ?
C23 C15 C16 C17 0.4(9) . . . . ?
C23 C19 C20 C21 2.4(9) . . . . ?
C16 C15 C23 N2 -179.2(5) . . . . ?
C16 C15 C23 C19 0.8(8) . . . . ?
C13 C8 C9 C11 58.3(6) . . . . ?
C13 C8 C9 C10 -175.4(5) . . . . ?
C3 C2 C1 C7 1.8(9) . . . . ?
C9 C8 C13 C14 164.9(5) . . . . ?
C2 C3 C5 C6 -0.9(9) . . . . ?
C7 S1 C8 C13 143.9(4) . . . . ?
C7 S1 C8 C9 -91.3(5) . . . . ?
C7 C6 C5 C3 1.7(9) . . . . ?
C5 C6 C7 S1 173.3(5) . . . . ?
C5 C6 C7 C1 -0.8(8) . . . . ?
C5 C3 C2 C1 -0.9(8) . . . . ?
C18 C19 C20 C21 -178.3(6) . . . . ?
C19 C18 C17 C16 2.0(10) . . . . ?
C17 C18 C19 C23 -0.7(9) . . . . ?
C17 C18 C19 C20 179.9(6) . . . . ?
C4 C3 C2 C1 175.7(5) . . . . ?
C4 C3 C5 C6 -177.4(6) . . . . ?
C14 N1 C15 C23 176.7(5) . . . . ?
C14 N1 C15 C16 -2.5(9) . . . . ?
C10 C9 C11 C12 58.1(7) . . . . ?

loop_
_twin_individual_id
_twin_individual_mass_fraction_refined
1 0.516(2)
2 0.484(2)
